data_2008655
loop_
_publ_author_name
'Hempel, Andrew'
'Camerman, Norman'
'Mastropaolo, Donald'
'Camerman, Arthur'

_publ_section_title
;
 Bis(2,2-dimethylaziridinyl)phosphinic amide
;
_journal_issue 7
_journal_name_full 'Acta Crystallographica Section C'
_journal_page_first 1173
_journal_page_last 1175
_journal_paper_doi 10.1107/S0108270199003248
_journal_volume 55
_journal_year 1999
_chemical_formula_moiety 'C8 H18 N3 O P'
_chemical_formula_sum 'C8 H18 N3 O P'
_chemical_formula_weight 203.22
_chemical_name_common aziridinyl
_chemical_name_systematic
;
Bis(2,2-dimethylaziridinyl)phosphinic amide
;
_space_group_IT_number 2
_symmetry_cell_setting triclinic
_symmetry_space_group_name_Hall '-P 1'
_symmetry_space_group_name_H-M 'P -1'
_audit_creation_method SHELXL97
_cell_angle_alpha 96.44(3)
_cell_angle_beta 84.11(3)
_cell_angle_gamma 78.88(4)
_cell_formula_units_Z 2
_cell_length_a 5.275(3)
_cell_length_b 9.747(4)
_cell_length_c 11.451(5)
_cell_measurement_reflns_used 16
_cell_measurement_temperature 293(2)
_cell_measurement_theta_max 50
_cell_measurement_theta_min 22
_cell_volume 569.4(5)
_computing_cell_refinement 'Picker software'
_computing_data_collection 'Picker software'
_computing_data_reduction 'Picker software'
_computing_molecular_graphics 'ORTEP3 (Farrugia, 1998)'
_computing_publication_material SHELX97
_computing_structure_refinement SHELX97
_computing_structure_solution 'SHELX97 (Sheldrick, 1997)'
_diffrn_ambient_temperature 293(2)
_diffrn_measured_fraction_theta_full 0.998
_diffrn_measured_fraction_theta_max 0.998
_diffrn_measurement_device_type 'Picker FACS-1 4-circle'
_diffrn_measurement_method '\q/2\q  scan'
_diffrn_radiation_monochromator none
_diffrn_radiation_source 'fine-focus sealed tube'
_diffrn_radiation_type CuK\a
_diffrn_radiation_wavelength 1.54178
_diffrn_reflns_av_R_equivalents 0.015
_diffrn_reflns_av_sigmaI/netI 0.047
_diffrn_reflns_limit_h_max 6
_diffrn_reflns_limit_h_min -6
_diffrn_reflns_limit_k_max 11
_diffrn_reflns_limit_k_min 0
_diffrn_reflns_limit_l_max 13
_diffrn_reflns_limit_l_min -13
_diffrn_reflns_number 2124
_diffrn_reflns_theta_full 65.00
_diffrn_reflns_theta_max 65
_diffrn_reflns_theta_min 3.92
_diffrn_standards_decay_% <1
_diffrn_standards_interval_count 100
_diffrn_standards_number 3
_exptl_absorpt_coefficient_mu 1.909
_exptl_absorpt_correction_T_max 0.66
_exptl_absorpt_correction_T_min 0.57
_exptl_absorpt_correction_type 'empirical via \f scan (North et al., 1968)'
_exptl_crystal_colour colourless
_exptl_crystal_density_diffrn 1.185
_exptl_crystal_density_meas ?
_exptl_crystal_description 'transparent block'
_exptl_crystal_F_000 220
_exptl_crystal_size_max 0.35
_exptl_crystal_size_mid 0.25
_exptl_crystal_size_min 0.22
_refine_diff_density_max 0.35
_refine_diff_density_min -0.38
_refine_ls_extinction_coef 0.094(6)
_refine_ls_extinction_method 'SHELX97 (Sheldrick, 1997)'
_refine_ls_goodness_of_fit_ref 1.08
_refine_ls_hydrogen_treatment refall
_refine_ls_matrix_type full
_refine_ls_number_parameters 191
_refine_ls_number_reflns 1935
_refine_ls_number_restraints 0
_refine_ls_restrained_S_all 1.08
_refine_ls_R_factor_all 0.045
_refine_ls_R_factor_gt 0.042
_refine_ls_shift/su_max 0.002
_refine_ls_shift/su_mean 0.000
_refine_ls_structure_factor_coef Fsqd
_refine_ls_weighting_details 'w = 1/[\s^2^(Fo^2^)+(0.0639P)^2^+0.1850P] where P=(Fo^2^+2Fc^2^)/3'
_refine_ls_weighting_scheme calc
_refine_ls_wR_factor_ref 0.116
_reflns_number_gt 1812
_reflns_number_total 1935
_reflns_threshold_expression I>2\s(I)
_cod_data_source_file bk1457.cif
_cod_data_source_block azir
_cod_depositor_comments
;
The following automatic conversions were performed:
'_symmetry_cell_setting' value 'Triclinic' changed to 'triclinic'
according to '/home/saulius/struct/CIF-dictionaries/cif_core.dic'
dictionary named 'cif_core.dic' version 2.4.1 from 2010-06-29.

Automatic conversion script
Id: cif_fix_enum 1527 2010-12-29 10:47:43Z saulius 

The following automatic conversions were performed:

'_symmetry_cell_setting' value 'Triclinic' changed to 'triclinic'
according to /home/saulius/struct/CIF-dictionaries/cif_core.dic
dictionary named 'cif_core.dic' version 2.4.1 from 2010-06-29.

Automatic conversion script
Id: cif_fix_values 1715 2011-07-08 13:25:40Z adriana 

The following automatic conversions were performed:

'_exptl_crystal_density_meas' value 'not measured' was changed to '?'
- the value is perceived as not measured.

Automatic conversion script
Id: cif_fix_values 3008 2015-01-20 13:52:24Z robertas 

The following automatic conversions were performed:

'_refine_ls_weighting_scheme' value 'calc w =
1/[\s^2^(Fo^2^)+(0.0639P)^2^+0.1850P] where P=(Fo^2^+2Fc^2^)/3' was
changed to 'calc'. New tag '_refine_ls_weighting_details' was
created. The value of the new tag was set to 'w =
1/[\s^2^(Fo^2^)+(0.0639P)^2^+0.1850P] where P=(Fo^2^+2Fc^2^)/3'.

Automatic conversion script
Id: cif_fix_values 3143 2015-03-26 13:38:13Z robertas 
;
_cod_database_code 2008655
_cod_database_fobs_code 2008655

loop_
_symmetry_equiv_pos_as_xyz
'x, y, z'
'-x, -y, -z'

loop_
_atom_site_label
_atom_site_fract_x
_atom_site_fract_y
_atom_site_fract_z
_atom_site_U_iso_or_equiv
_atom_site_adp_type
_atom_site_calc_flag
_atom_site_refinement_flags
_atom_site_occupancy
_atom_site_disorder_assembly
_atom_site_disorder_group
_atom_site_type_symbol
P1 -0.00831(8) 0.01524(5) 0.29779(4) 0.0316(3) Uani d . 1 . . P
O2 0.2264(2) 0.01169(15) 0.35895(12) 0.0404(4) Uani d . 1 . . O
N3 -0.2238(3) -0.04936(19) 0.37341(16) 0.0385(4) Uani d . 1 . . N
N4 0.0190(3) -0.07225(17) 0.16322(14) 0.0391(4) Uani d . 1 . . N
C5 0.2612(5) -0.0951(2) 0.0804(2) 0.0487(6) Uani d . 1 . . C
C6 0.1664(4) -0.2174(2) 0.12155(19) 0.0449(5) Uani d . 1 . . C
C7 0.3115(7) -0.3011(3) 0.2055(3) 0.0623(7) Uani d . 1 . . C
C8 0.0258(7) -0.3003(3) 0.0409(3) 0.0704(8) Uani d . 1 . . C
N9 -0.1053(3) 0.17641(17) 0.26277(14) 0.0388(4) Uani d . 1 . . N
C10 -0.3778(5) 0.2482(3) 0.2660(3) 0.0565(6) Uani d . 1 . . C
C11 -0.2111(5) 0.3066(2) 0.3459(2) 0.0487(6) Uani d . 1 . . C
C12 -0.2552(9) 0.2979(3) 0.4767(2) 0.0754(10) Uani d . 1 . . C
C13 -0.0956(7) 0.4298(3) 0.3145(3) 0.0656(7) Uani d . 1 . . C
H31 -0.221(5) -0.039(3) 0.449(3) 0.055(7) Uiso d . 1 . . H
H32 -0.366(5) -0.035(3) 0.355(2) 0.043(6) Uiso d . 1 . . H
H51 0.226(5) -0.069(3) 0.005(3) 0.065(8) Uiso d . 1 . . H
H52 0.415(5) -0.068(3) 0.114(2) 0.049(6) Uiso d . 1 . . H
H71 0.187(7) -0.335(4) 0.262(3) 0.096(11) Uiso d . 1 . . H
H72 0.409(6) -0.240(3) 0.248(3) 0.073(9) Uiso d . 1 . . H
H73 0.428(7) -0.380(4) 0.161(3) 0.097(11) Uiso d . 1 . . H
H81 -0.060(6) -0.243(4) -0.016(3) 0.085(10) Uiso d . 1 . . H
H82 -0.114(6) -0.335(3) 0.095(3) 0.075(9) Uiso d . 1 . . H
H83 0.154(7) -0.379(4) -0.010(3) 0.095(11) Uiso d . 1 . . H
H101 -0.416(4) 0.294(3) 0.197(2) 0.045(6) Uiso d . 1 . . H
H102 -0.508(6) 0.198(3) 0.296(3) 0.067(8) Uiso d . 1 . . H
H121 -0.370(8) 0.231(5) 0.493(4) 0.120(15) Uiso d . 1 . . H
H122 -0.344(7) 0.387(4) 0.516(3) 0.094(11) Uiso d . 1 . . H
H123 -0.098(9) 0.282(5) 0.514(4) 0.124(16) Uiso d . 1 . . H
H131 -0.053(7) 0.425(4) 0.234(4) 0.093(11) Uiso d . 1 . . H
H132 0.082(7) 0.426(4) 0.347(3) 0.085(10) Uiso d . 1 . . H
H133 -0.201(8) 0.517(4) 0.356(3) 0.106(12) Uiso d . 1 . . H

loop_
_atom_site_aniso_label
_atom_site_aniso_U_11
_atom_site_aniso_U_22
_atom_site_aniso_U_33
_atom_site_aniso_U_12
_atom_site_aniso_U_13
_atom_site_aniso_U_23
P1 0.0300(3) 0.0358(3) 0.0305(3) -0.0079(2) -0.00594(19) 0.00763(19)
O2 0.0305(7) 0.0512(8) 0.0418(8) -0.0109(6) -0.0087(6) 0.0082(6)
N3 0.0323(9) 0.0522(10) 0.0354(10) -0.0137(7) -0.0076(7) 0.0133(7)
N4 0.0447(9) 0.0382(9) 0.0344(9) -0.0082(7) -0.0049(7) 0.0060(7)
C5 0.0593(14) 0.0465(12) 0.0389(12) -0.0105(10) 0.0044(10) 0.0096(9)
C6 0.0561(13) 0.0385(11) 0.0380(11) -0.0090(9) 0.0022(9) 0.0053(8)
C7 0.0817(19) 0.0414(13) 0.0586(16) -0.0001(13) -0.0045(14) 0.0111(11)
C8 0.098(2) 0.0575(16) 0.0535(16) -0.0244(16) -0.0034(15) -0.0098(13)
N9 0.0440(9) 0.0367(9) 0.0364(9) -0.0073(7) -0.0060(7) 0.0091(7)
C10 0.0494(13) 0.0512(13) 0.0706(17) -0.0014(10) -0.0140(11) 0.0255(12)
C11 0.0584(13) 0.0387(11) 0.0443(12) 0.0009(10) -0.0005(10) 0.0108(9)
C12 0.117(3) 0.0496(15) 0.0429(14) 0.0123(17) 0.0090(16) 0.0028(11)
C13 0.087(2) 0.0388(13) 0.0686(18) -0.0105(13) -0.0027(15) 0.0075(12)

loop_
_atom_type_symbol
_atom_type_description
_atom_type_scat_dispersion_real
_atom_type_scat_dispersion_imag
_atom_type_scat_source
C C 0.0181 0.0091 'International Tables Vol C Tables 4.2.6.8 and 6.1.1.4'
H H 0.0000 0.0000 'International Tables Vol C Tables 4.2.6.8 and 6.1.1.4'
N N 0.0311 0.0180 'International Tables Vol C Tables 4.2.6.8 and 6.1.1.4'
O O 0.0492 0.0322 'International Tables Vol C Tables 4.2.6.8 and 6.1.1.4'
P P 0.2955 0.4335 'International Tables Vol C Tables 4.2.6.8 and 6.1.1.4'

loop_
_geom_angle_atom_site_label_1
_geom_angle_atom_site_label_2
_geom_angle_atom_site_label_3
_geom_angle
_geom_angle_publ_flag
O2 P1 N3 110.47(10) ?
O2 P1 N4 119.36(9) ?
N3 P1 N4 103.46(10) ?
O2 P1 N9 109.04(9) ?
N3 P1 N9 116.80(10) ?
N4 P1 N9 97.52(9) ?
P1 N3 H31 115.5(17) ?
P1 N3 H32 116.7(18) ?
H31 N3 H32 113(2) ?
C5 N4 C6 60.36(14) yes
C5 N4 P1 121.47(15) ?
C6 N4 P1 126.89(14) ?
N4 C5 C6 59.88(14) yes
N4 C5 H51 111.1(17) ?
C6 C5 H51 119.4(17) ?
N4 C5 H52 116.0(14) ?
C6 C5 H52 117.8(14) ?
H51 C5 H52 118(2) ?
N4 C6 C5 59.76(14) yes
N4 C6 C8 112.8(2) ?
C5 C6 C8 118.9(2) ?
N4 C6 C7 119.89(19) ?
C5 C6 C7 119.7(2) ?
C8 C6 C7 114.6(2) ?
C6 C7 H71 110(2) ?
C6 C7 H72 108.0(18) ?
H71 C7 H72 111(3) ?
C6 C7 H73 108(2) ?
H71 C7 H73 109(3) ?
H72 C7 H73 110(3) ?
C6 C8 H81 112.5(19) ?
C6 C8 H82 106.8(17) ?
H81 C8 H82 110(3) ?
C6 C8 H83 110(2) ?
H81 C8 H83 105(3) ?
H82 C8 H83 114(3) ?
C10 N9 C11 60.19(16) yes
C10 N9 P1 124.94(15) ?
C11 N9 P1 126.71(14) ?
N9 C10 C11 60.16(15) yes
N9 C10 H101 114.9(14) ?
C11 C10 H101 118.4(14) ?
N9 C10 H102 115.7(18) ?
C11 C10 H102 120.8(17) ?
H101 C10 H102 115(2) ?
N9 C11 C10 59.65(15) yes
N9 C11 C13 112.9(2) ?
C10 C11 C13 119.2(2) ?
N9 C11 C12 119.29(19) ?
C10 C11 C12 119.8(3) ?
C13 C11 C12 114.7(3) ?
C11 C12 H121 111(3) ?
C11 C12 H122 109(2) ?
H121 C12 H122 106(3) ?
C11 C12 H123 114(3) ?
H121 C12 H123 114(4) ?
H122 C12 H123 102(3) ?
C11 C13 H131 112(2) ?
C11 C13 H132 110.2(18) ?
H131 C13 H132 103(3) ?
C11 C13 H133 110(2) ?
H131 C13 H133 117(3) ?
H132 C13 H133 103(3) ?

loop_
_geom_bond_atom_site_label_1
_geom_bond_atom_site_label_2
_geom_bond_site_symmetry_2
_geom_bond_distance
_geom_bond_publ_flag
P1 O2 . 1.4806(15) ?
P1 N3 . 1.6231(18) ?
P1 N4 . 1.6537(18) ?
P1 N9 . 1.6624(18) ?
N3 H31 . 0.86(3) ?
N3 H32 . 0.79(3) ?
N4 C5 . 1.475(3) yes
N4 C6 . 1.477(3) yes
C5 C6 . 1.484(3) yes
C5 H51 . 0.95(3) ?
C5 H52 . 1.00(2) ?
C6 C8 . 1.503(4) ?
C6 C7 . 1.504(4) ?
C7 H71 . 0.99(4) ?
C7 H72 . 0.98(3) ?
C7 H73 . 0.94(4) ?
C8 H81 . 1.00(3) ?
C8 H82 . 1.04(3) ?
C8 H83 . 1.00(4) ?
N9 C10 . 1.467(3) yes
N9 C11 . 1.475(3) yes
C10 C11 . 1.475(4) yes
C10 H101 . 0.97(2) ?
C10 H102 . 0.97(3) ?
C11 C13 . 1.508(4) ?
C11 C12 . 1.506(4) ?
C12 H121 . 0.99(4) ?
C12 H122 . 0.94(4) ?
C12 H123 . 0.96(5) ?
C13 H131 . 0.92(4) ?
C13 H132 . 1.03(4) ?
C13 H133 . 0.96(4) ?

loop_
_geom_hbond_atom_site_label_D
_geom_hbond_atom_site_label_H
_geom_hbond_atom_site_label_A
_geom_hbond_site_symmetry_A
_geom_hbond_distance_DH
_geom_hbond_distance_HA
_geom_hbond_distance_DA
_geom_hbond_angle_DHA
N3 H31 O2 2_556 0.86(3) 2.18(3) 3.044(3) 178(3)
N3 H32 O2 1_455 0.79(3) 2.10(3) 2.872(3) 164(2)

loop_
_geom_torsion_atom_site_label_1
_geom_torsion_atom_site_label_2
_geom_torsion_atom_site_label_3
_geom_torsion_atom_site_label_4
_geom_torsion
O2 P1 N4 C5 -29.85(19)
N3 P1 N4 C5 -153.04(16)
N9 P1 N4 C5 87.01(17)
O2 P1 N4 C6 44.75(19)
N3 P1 N4 C6 -78.44(19)
N9 P1 N4 C6 161.61(16)
P1 N4 C5 C6 117.49(17)
P1 N4 C6 C5 -108.9(2)
C5 N4 C6 C8 -111.2(2)
P1 N4 C6 C8 139.89(19)
C5 N4 C6 C7 109.0(3)
P1 N4 C6 C7 0.1(3)
N4 C5 C6 C8 101.0(3)
N4 C5 C6 C7 -109.4(2)
O2 P1 N9 C10 -143.27(19)
N3 P1 N9 C10 -17.2(2)
N4 P1 N9 C10 92.1(2)
O2 P1 N9 C11 -66.89(19)
N3 P1 N9 C11 59.2(2)
N4 P1 N9 C11 168.44(18)
P1 N9 C10 C11 116.11(19)
P1 N9 C11 C10 -113.3(2)
C10 N9 C11 C13 -111.5(3)
P1 N9 C11 C13 135.1(2)
C10 N9 C11 C12 109.3(3)
P1 N9 C11 C12 -4.0(4)
N9 C10 C11 C13 100.9(2)
N9 C10 C11 C12 -108.6(2)

loop_
_cod_related_entry_id
_cod_related_entry_database
_cod_related_entry_code
1 ChemSpider 14652305
